data_1516685
loop_
_publ_author_name
'Bergantin, Stefano'
'Moret, Massimo'
'Buth, Gernot'
'Fabbiani, Francesca P. A.'

_publ_section_title
;
 Pressure-Induced Conformational Change in Organic Semiconductors:
 Triggering a Reversible Phase Transition in Rubrene
;
_journal_issue 25
_journal_name_full 'The Journal of Physical Chemistry C'
_journal_page_first 13476
_journal_paper_doi 10.1021/jp503271h
_journal_volume 118
_journal_year 2014
_chemical_formula_moiety 'C42 H28'
_chemical_formula_sum 'C42 H28'
_chemical_formula_weight 532.64
_chemical_name_common rubrene
_chemical_name_systematic 5,6,11,12-tetraphenyltetracene
_space_group_crystal_system triclinic
_space_group_IT_number 2
_space_group_name_Hall '-P 1'
_space_group_name_H-M_alt 'P -1'
_symmetry_space_group_name_Hall '-P 1'
_symmetry_space_group_name_H-M 'P -1'
_atom_sites_solution_hydrogens geom
_atom_sites_solution_primary 'known coordinates'
_atom_sites_solution_secondary 'known coordinates'
_audit_creation_method SHELXL-2013
_cell_angle_alpha 88.437(17)
_cell_angle_beta 104.348(7)
_cell_angle_gamma 96.316(8)
_cell_formula_units_Z 1
_cell_length_a 6.6350(3)
_cell_length_b 7.7995(16)
_cell_length_c 11.2182(14)
_cell_measurement_reflns_used 1214
_cell_measurement_temperature 293(2)
_cell_measurement_theta_max 43.484
_cell_measurement_theta_min 5.929
_cell_volume 559.02(14)
_diffrn_ambient_temperature 293(2)
_diffrn_measured_fraction_theta_full 0.358
_diffrn_measured_fraction_theta_max 0.359
_diffrn_measurement_device 'Bruker AXS SMART APEX'
_diffrn_measurement_device_type Area
_diffrn_measurement_method '\f & \w scans'
_diffrn_radiation_type synchrotron
_diffrn_radiation_wavelength 0.661
_diffrn_reflns_av_R_equivalents 0.606
_diffrn_reflns_av_unetI/netI 0.0553
_diffrn_reflns_Laue_measured_fraction_full 0.358
_diffrn_reflns_Laue_measured_fraction_max 0.359
_diffrn_reflns_limit_h_max 7
_diffrn_reflns_limit_h_min -7
_diffrn_reflns_limit_k_max 7
_diffrn_reflns_limit_k_min -2
_diffrn_reflns_limit_l_max 12
_diffrn_reflns_limit_l_min 0
_diffrn_reflns_number 1250
_diffrn_reflns_point_group_measured_fraction_full 0.358
_diffrn_reflns_point_group_measured_fraction_max 0.359
_diffrn_reflns_theta_full 22.900
_diffrn_reflns_theta_max 22.887
_diffrn_reflns_theta_min 2.964
_exptl_absorpt_coefficient_mu 0.090
_exptl_absorpt_correction_T_max 0.7448
_exptl_absorpt_correction_T_min 0.6474
_exptl_absorpt_correction_type multi-scan
_exptl_absorpt_process_details
;
TWINABS V.2012/1
SHADE (Parsons, 2004)
;
_exptl_crystal_colour red
_exptl_crystal_density_diffrn 1.582
_exptl_crystal_description prism
_exptl_crystal_F_000 280
_exptl_crystal_size_max 0.20
_exptl_crystal_size_mid 0.07
_exptl_crystal_size_min 0.05
_refine_diff_density_max 0.133
_refine_diff_density_min -0.130
_refine_diff_density_rms 0.037
_refine_ls_extinction_method none
_refine_ls_goodness_of_fit_ref 1.101
_refine_ls_hydrogen_treatment constr
_refine_ls_matrix_type full
_refine_ls_number_parameters 167
_refine_ls_number_reflns 1250
_refine_ls_number_restraints 158
_refine_ls_restrained_S_all 1.050
_refine_ls_R_factor_all 0.0822
_refine_ls_R_factor_gt 0.0639
_refine_ls_shift/su_max 0.000
_refine_ls_shift/su_mean 0.000
_refine_ls_structure_factor_coef Fsqd
_refine_ls_weighting_details 'w=1/[\s^2^(Fo^2^)+(0.0697P)^2^+0.5342P] where P=(Fo^2^+2Fc^2^)/3'
_refine_ls_weighting_scheme calc
_refine_ls_wR_factor_gt 0.1628
_refine_ls_wR_factor_ref 0.1743
_reflns_Friedel_coverage 0.000
_reflns_number_gt 977
_reflns_number_total 1250
_reflns_threshold_expression 'I > 2\s(I)'
_cod_data_source_file Trcl_I_46p5kbar.cif
_cod_data_source_block Trcl_I_46p5kbar
_cod_depositor_comments 'Adding full bibliography for 1516682--1516689.cif.'
_cod_database_code 1516685
_shelx_space_group_comment
;
The symmetry employed for this shelxl refinement is uniquely defined
by the following loop, which should always be used as a source of
symmetry information in preference to the above space-group names.
They are only intended as comments.
;
_shelxl_version_number 2013-3

loop_
_space_group_symop_operation_xyz
'x, y, z'
'-x, -y, -z'

loop_
_atom_site_label
_atom_site_type_symbol
_atom_site_fract_x
_atom_site_fract_y
_atom_site_fract_z
_atom_site_U_iso_or_equiv
_atom_site_adp_type
_atom_site_occupancy
_atom_site_site_symmetry_order
_atom_site_calc_flag
_atom_site_refinement_flags_posn
_atom_site_refinement_flags_adp
C1 C 0.5445(6) 0.1818(8) 0.8387(5) 0.024(5) Uani 1 1 d DG U
C2 C 0.4065(6) 0.0413(9) 0.8559(4) 0.030(5) Uani 1 1 d G U
H2 H 0.3560 0.0342 0.9264 0.036 Uiso 1 1 calc R U
C3 C 0.3440(6) -0.0885(8) 0.7679(5) 0.041(6) Uani 1 1 d G U
H3 H 0.2517 -0.1825 0.7794 0.049 Uiso 1 1 calc R U
C4 C 0.4195(7) -0.0778(9) 0.6626(5) 0.029(5) Uani 1 1 d G U
H4 H 0.3777 -0.1647 0.6036 0.035 Uiso 1 1 calc R U
C5 C 0.5575(6) 0.0627(9) 0.6453(4) 0.031(6) Uani 1 1 d G U
H5 H 0.6080 0.0698 0.5749 0.038 Uiso 1 1 calc R U
C6 C 0.6200(6) 0.1925(8) 0.7334(5) 0.027(5) Uani 1 1 d G U
H6 H 0.7123 0.2865 0.7218 0.033 Uiso 1 1 calc R U
C7 C 0.2299(6) 0.3868(8) 0.7284(4) 0.025(5) Uani 1 1 d DG U
C8 C 0.0897(6) 0.2394(8) 0.6977(4) 0.029(5) Uani 1 1 d G U
H8 H 0.0355 0.1805 0.7580 0.034 Uiso 1 1 calc R U
C9 C 0.0307(6) 0.1801(8) 0.5771(5) 0.027(5) Uani 1 1 d G U
H9 H -0.0631 0.0815 0.5566 0.032 Uiso 1 1 calc R U
C10 C 0.1118(6) 0.2682(8) 0.4870(4) 0.029(5) Uani 1 1 d G U
H10 H 0.0723 0.2285 0.4062 0.034 Uiso 1 1 calc R U
C11 C 0.2519(6) 0.4155(8) 0.5176(4) 0.034(5) Uani 1 1 d G U
H11 H 0.3062 0.4745 0.4574 0.041 Uiso 1 1 calc R U
C12 C 0.3110(6) 0.4749(7) 0.6383(5) 0.029(5) Uani 1 1 d G U
H12 H 0.4048 0.5735 0.6588 0.035 Uiso 1 1 calc R U
C13 C 0.6114(8) 0.3263(15) 0.9321(9) 0.022(5) Uani 1 1 d D U
C14 C 0.4720(8) 0.4417(16) 0.9465(9) 0.019(5) Uani 1 1 d . U
C15 C 0.2826(8) 0.4604(16) 0.8574(8) 0.026(5) Uani 1 1 d D U
C16 C 0.1392(8) 0.5637(17) 0.8803(9) 0.026(6) Uani 1 1 d . U
C17 C -0.0538(8) 0.5804(17) 0.7926(9) 0.029(6) Uani 1 1 d . U
H17 H -0.0878 0.5142 0.7213 0.035 Uiso 1 1 calc R U
C18 C -0.1878(8) 0.6883(18) 0.8097(10) 0.026(7) Uani 1 1 d . U
H18 H -0.3141 0.6931 0.7514 0.031 Uiso 1 1 calc R U
C19 C -0.1406(8) 0.7949(18) 0.9147(10) 0.030(7) Uani 1 1 d . U
H19 H -0.2354 0.8687 0.9259 0.036 Uiso 1 1 calc R U
C20 C 0.0431(8) 0.7889(18) 0.9988(9) 0.032(7) Uani 1 1 d . U
H20 H 0.0749 0.8624 1.0663 0.038 Uiso 1 1 calc R U
C21 C 0.1925(8) 0.6721(17) 0.9876(9) 0.026(7) Uani 1 1 d . U

loop_
_atom_site_aniso_label
_atom_site_aniso_U_11
_atom_site_aniso_U_22
_atom_site_aniso_U_33
_atom_site_aniso_U_23
_atom_site_aniso_U_13
_atom_site_aniso_U_12
C1 0.023(3) 0.024(10) 0.024(6) -0.006(8) 0.005(3) 0.006(4)
C2 0.028(3) 0.033(11) 0.026(7) 0.000(8) 0.004(4) 0.004(5)
C3 0.035(3) 0.049(13) 0.033(7) -0.005(9) -0.003(4) 0.000(5)
C4 0.032(3) 0.023(12) 0.028(7) -0.005(8) -0.001(4) 0.007(5)
C5 0.032(3) 0.040(12) 0.022(7) -0.007(9) 0.005(4) 0.001(5)
C6 0.025(3) 0.034(11) 0.022(7) -0.002(8) 0.002(3) 0.005(4)
C7 0.020(3) 0.025(10) 0.028(6) -0.006(7) -0.004(3) 0.009(4)
C8 0.024(3) 0.034(11) 0.026(7) -0.004(8) 0.002(3) 0.005(4)
C9 0.030(3) 0.024(12) 0.024(7) -0.004(8) 0.003(3) -0.001(5)
C10 0.036(3) 0.029(11) 0.017(7) -0.004(8) 0.001(4) -0.002(5)
C11 0.038(3) 0.035(12) 0.027(7) -0.002(8) 0.006(4) 0.004(5)
C12 0.029(3) 0.026(11) 0.028(6) -0.003(8) -0.004(3) 0.005(5)
C13 0.022(3) 0.024(11) 0.017(7) -0.002(9) 0.003(3) 0.002(4)
C14 0.022(3) 0.010(11) 0.023(7) 0.001(8) 0.009(3) -0.007(4)
C15 0.022(2) 0.029(11) 0.025(6) -0.007(8) 0.004(3) -0.001(4)
C16 0.023(3) 0.034(12) 0.021(7) -0.001(9) 0.006(3) -0.002(4)
C17 0.026(3) 0.035(13) 0.024(7) -0.004(9) 0.002(3) -0.001(4)
C18 0.020(3) 0.028(14) 0.026(8) 0.003(10) -0.002(3) 0.000(4)
C19 0.027(3) 0.031(15) 0.034(8) -0.001(11) 0.010(3) 0.007(4)
C20 0.028(3) 0.044(14) 0.024(8) -0.005(10) 0.007(3) 0.007(5)
C21 0.025(3) 0.029(14) 0.025(8) -0.004(11) 0.008(3) -0.002(4)

loop_
_atom_type_symbol
_atom_type_description
_atom_type_scat_dispersion_real
_atom_type_scat_dispersion_imag
_atom_type_scat_source
C C 0.0033 0.0016 'International Tables Vol C Tables 4.2.6.8 and 6.1.1.4'
H H 0.0000 0.0000 'International Tables Vol C Tables 4.2.6.8 and 6.1.1.4'

loop_
_geom_angle_atom_site_label_1
_geom_angle_atom_site_label_2
_geom_angle_atom_site_label_3
_geom_angle
_geom_angle_site_symmetry_1
_geom_angle_site_symmetry_3
C2 C1 C6 120.0 . .
C2 C1 C13 120.9(5) . .
C6 C1 C13 119.1(5) . .
C3 C2 C1 120.0 . .
C2 C3 C4 120.0 . .
C5 C4 C3 120.0 . .
C4 C5 C6 120.0 . .
C5 C6 C1 120.0 . .
C8 C7 C12 120.0 . .
C8 C7 C15 120.4(5) . .
C12 C7 C15 119.4(6) . .
C7 C8 C9 120.0 . .
C10 C9 C8 120.0 . .
C9 C10 C11 120.0 . .
C12 C11 C10 120.0 . .
C11 C12 C7 120.0 . .
C21 C13 C14 120.9(5) 2_667 .
C21 C13 C1 117.4(7) 2_667 .
C14 C13 C1 121.2(5) . .
C13 C14 C15 122.6(5) . .
C13 C14 C14 119.6(9) . 2_667
C15 C14 C14 117.7(10) . 2_667
C16 C15 C14 120.7(5) . .
C16 C15 C7 115.0(7) . .
C14 C15 C7 124.0(5) . .
C15 C16 C17 121.3(5) . .
C15 C16 C21 120.3(6) . .
C17 C16 C21 118.0(7) . .
C18 C17 C16 122.1(5) . .
C17 C18 C19 121.0(7) . .
C20 C19 C18 119.5(7) . .
C19 C20 C21 122.3(5) . .
C13 C21 C16 119.7(6) 2_667 .
C13 C21 C20 122.9(5) 2_667 .
C16 C21 C20 117.0(7) . .

loop_
_geom_bond_atom_site_label_1
_geom_bond_atom_site_label_2
_geom_bond_distance
_geom_bond_site_symmetry_2
C1 C2 1.3900 .
C1 C6 1.3900 .
C1 C13 1.513(5) .
C2 C3 1.3900 .
C3 C4 1.3900 .
C4 C5 1.3900 .
C5 C6 1.3900 .
C7 C8 1.3900 .
C7 C12 1.3900 .
C7 C15 1.515(5) .
C8 C9 1.3900 .
C9 C10 1.3900 .
C10 C11 1.3900 .
C11 C12 1.3900 .
C13 C21 1.386(10) 2_667
C13 C14 1.400(11) .
C14 C15 1.417(11) .
C14 C14 1.473(9) 2_667
C15 C16 1.386(11) .
C16 C17 1.425(12) .
C16 C21 1.437(7) .
C17 C18 1.340(11) .
C18 C19 1.411(7) .
C19 C20 1.348(12) .
C20 C21 1.448(12) .
C21 C13 1.386(10) 2_667
